data_7051542
loop_
_publ_author_name
'Rufanov, Konstantin A.'
'M\"uller, Bernd H.'
'Spannenberg, Anke'
'Rosenthal, Uwe'

_publ_section_title
;
 Synthesis and molecular structures of the first phosphoranylidene
 complexes of rare earth metals
;
_journal_issue 1
_journal_name_full 'New Journal of Chemistry'
_journal_page_first 29
_journal_paper_doi 10.1039/b514439f
_journal_volume 30
_journal_year 2006
_chemical_formula_sum 'C68 H72 O6 P2 Y2'
_chemical_formula_weight 1225.02
_chemical_name_systematic
;
?
;
_space_group_IT_number 2
_symmetry_cell_setting triclinic
_symmetry_space_group_name_Hall '-P 1'
_symmetry_space_group_name_H-M 'P -1'
_atom_sites_solution_hydrogens geom
_atom_sites_solution_primary direct
_atom_sites_solution_secondary difmap
_audit_creation_method SHELXL-97
_cell_angle_alpha 86.89(3)
_cell_angle_beta 75.64(3)
_cell_angle_gamma 70.68(3)
_cell_formula_units_Z 2
_cell_length_a 12.513(3)
_cell_length_b 14.455(3)
_cell_length_c 19.023(4)
_cell_measurement_reflns_used all
_cell_measurement_temperature 200(2)
_cell_volume 3144.1(14)
_computing_data_collection STOE-X-AREA
_computing_molecular_graphics XP
_computing_structure_refinement 'SHELXL-97 (Sheldrick, 1997)'
_computing_structure_solution 'SHELXS-97 (Sheldrick, 1990)'
_diffrn_ambient_temperature 200(2)
_diffrn_measured_fraction_theta_full 0.998
_diffrn_measured_fraction_theta_max 0.998
_diffrn_measurement_device_type STOE-IPDSII
_diffrn_radiation_monochromator graphite
_diffrn_radiation_source 'fine-focus sealed tube'
_diffrn_radiation_type MoK\\a
_diffrn_radiation_wavelength 0.71073
_diffrn_reflns_av_R_equivalents 0.1327
_diffrn_reflns_av_sigmaI/netI 0.1414
_diffrn_reflns_limit_h_max 14
_diffrn_reflns_limit_h_min -14
_diffrn_reflns_limit_k_max 17
_diffrn_reflns_limit_k_min -17
_diffrn_reflns_limit_l_max 22
_diffrn_reflns_limit_l_min -22
_diffrn_reflns_number 40601
_diffrn_reflns_theta_full 25.00
_diffrn_reflns_theta_max 25.00
_diffrn_reflns_theta_min 1.91
_exptl_absorpt_coefficient_mu 1.936
_exptl_absorpt_correction_type 'mean imaging plate intensity method'
_exptl_crystal_colour colourless
_exptl_crystal_density_diffrn 1.294
_exptl_crystal_density_method 'not measured'
_exptl_crystal_description prism
_exptl_crystal_F_000 1272
_exptl_crystal_size_max 0.45
_exptl_crystal_size_mid 0.25
_exptl_crystal_size_min 0.20
_refine_diff_density_max 0.949
_refine_diff_density_min -0.550
_refine_diff_density_rms 0.101
_refine_ls_extinction_method none
_refine_ls_goodness_of_fit_ref 0.899
_refine_ls_hydrogen_treatment mixed
_refine_ls_matrix_type full
_refine_ls_number_parameters 667
_refine_ls_number_reflns 11055
_refine_ls_number_restraints 30
_refine_ls_restrained_S_all 0.897
_refine_ls_R_factor_all 0.1193
_refine_ls_R_factor_gt 0.0624
_refine_ls_shift/su_max 0.000
_refine_ls_shift/su_mean 0.000
_refine_ls_structure_factor_coef Fsqd
_refine_ls_weighting_details 'calc w=1/[\\s^2^(Fo^2^)+(0.0682P)^2^+0.0000P] where P=(Fo^2^+2Fc^2^)/3'
_refine_ls_weighting_scheme calc
_refine_ls_wR_factor_gt 0.1338
_refine_ls_wR_factor_ref 0.1511
_reflns_number_gt 6310
_reflns_number_total 11055
_reflns_threshold_expression >2sigma(I)
_cod_data_source_file b514439f.txt
_cod_data_source_block ks394
_cod_original_cell_volume 3144.4(11)
_cod_original_sg_symbol_H-M P-1
_cod_database_code 7051542

loop_
_symmetry_equiv_pos_as_xyz
'x, y, z'
'-x, -y, -z'

loop_
_atom_site_label
_atom_site_type_symbol
_atom_site_fract_x
_atom_site_fract_y
_atom_site_fract_z
_atom_site_U_iso_or_equiv
_atom_site_adp_type
_atom_site_occupancy
_atom_site_symmetry_multiplicity
_atom_site_calc_flag
_atom_site_refinement_flags
_atom_site_disorder_assembly
_atom_site_disorder_group
C28A C -0.243(2) 0.8530(19) 0.3829(12) 0.179(15) Uiso 0.59(2) 1 d PD A 1
H28A H -0.2086 0.7857 0.3612 0.215 Uiso 0.59(2) 1 calc PR A 1
H28B H -0.3240 0.8828 0.3785 0.215 Uiso 0.59(2) 1 calc PR A 1
C29A C -0.2313(9) 0.857(2) 0.4637(12) 0.120(10) Uiso 0.59(2) 1 d PD A 1
H29A H -0.2692 0.9237 0.4861 0.144 Uiso 0.59(2) 1 calc PR A 1
H29B H -0.2621 0.8098 0.4948 0.144 Uiso 0.59(2) 1 calc PR A 1
C28B C -0.2631(16) 0.9334(12) 0.4243(8) 0.066(8) Uiso 0.41(2) 1 d PD A 2
H28C H -0.3428 0.9542 0.4162 0.079 Uiso 0.41(2) 1 calc PR A 2
H28D H -0.2584 0.9781 0.4602 0.079 Uiso 0.41(2) 1 calc PR A 2
C29B C -0.2178(13) 0.8216(15) 0.4438(17) 0.075(9) Uiso 0.41(2) 1 d PD A 2
H29C H -0.2623 0.8069 0.4913 0.090 Uiso 0.41(2) 1 calc PR A 2
H29D H -0.2145 0.7765 0.4054 0.090 Uiso 0.41(2) 1 calc PR A 2
C58A C 0.7641(7) 0.4492(13) 0.2929(8) 0.048(5) Uiso 0.49(2) 1 d PD B 1
H58A H 0.8080 0.3796 0.2786 0.058 Uiso 0.49(2) 1 calc PR B 1
H58B H 0.7648 0.4624 0.3433 0.058 Uiso 0.49(2) 1 calc PR B 1
C59A C 0.8041(11) 0.5193(9) 0.2396(9) 0.058(6) Uiso 0.49(2) 1 d PD B 1
H59A H 0.8452 0.4837 0.1924 0.070 Uiso 0.49(2) 1 calc PR B 1
H59B H 0.8613 0.5397 0.2571 0.070 Uiso 0.49(2) 1 calc PR B 1
C58B C 0.7580(10) 0.4856(13) 0.2891(11) 0.069(6) Uiso 0.51(2) 1 d PD B 2
H58C H 0.7677 0.4590 0.3371 0.083 Uiso 0.51(2) 1 calc PR B 2
H58D H 0.8206 0.4404 0.2518 0.083 Uiso 0.51(2) 1 calc PR B 2
C59B C 0.7786(17) 0.5832(12) 0.2838(9) 0.076(7) Uiso 0.51(2) 1 d PD B 2
H59C H 0.7423 0.6246 0.3288 0.092 Uiso 0.51(2) 1 calc PR B 2
H59D H 0.8616 0.5783 0.2653 0.092 Uiso 0.51(2) 1 calc PR B 2
Y1 Y 0.12680(5) 0.82513(4) 0.29414(3) 0.02718(18) Uani 1 1 d . . .
Y2 Y 0.42167(5) 0.66244(4) 0.22004(3) 0.02237(16) Uani 1 1 d . . .
P1 P 0.34006(16) 0.92052(12) 0.23872(9) 0.0303(4) Uani 1 1 d . . .
P2 P 0.18851(15) 0.57541(12) 0.27278(8) 0.0279(4) Uani 1 1 d . . .
O1 O 0.1728(4) 0.7993(3) 0.4121(2) 0.0348(11) Uani 1 1 d . . .
O2 O 0.3288(4) 0.6860(3) 0.1108(2) 0.0279(10) Uani 1 1 d . . .
O3 O -0.0621(4) 0.8704(4) 0.3786(3) 0.0521(14) Uani 1 1 d . A .
O4 O 0.6152(4) 0.5692(4) 0.2380(3) 0.0424(12) Uani 1 1 d . B .
O5 O 0.5694(4) 0.6579(3) 0.1055(2) 0.0358(11) Uani 1 1 d . . .
C1 C 0.3080(5) 0.8322(4) 0.2009(3) 0.0250(14) Uani 1 1 d . . .
C2 C 0.2505(5) 0.8557(4) 0.1417(3) 0.0281(14) Uani 1 1 d . . .
C3 C 0.2595(6) 0.7782(5) 0.0941(3) 0.0315(15) Uani 1 1 d . . .
C4 C 0.2083(6) 0.7925(5) 0.0379(4) 0.0405(17) Uani 1 1 d . . .
H4 H 0.2194 0.7382 0.0077 0.049 Uiso 1 1 calc R . .
C5 C 0.1391(7) 0.8864(6) 0.0235(4) 0.055(2) Uani 1 1 d . . .
H5 H 0.1023 0.8964 -0.0157 0.065 Uiso 1 1 calc R . .
C6 C 0.1260(7) 0.9637(6) 0.0679(4) 0.054(2) Uani 1 1 d . . .
H6 H 0.0799 1.0281 0.0591 0.065 Uiso 1 1 calc R . .
C7 C 0.1791(6) 0.9485(5) 0.1250(4) 0.0423(18) Uani 1 1 d . . .
H7 H 0.1670 1.0034 0.1548 0.051 Uiso 1 1 calc R . .
C8 C 0.4521(6) 0.9659(5) 0.1789(4) 0.0369(17) Uani 1 1 d . . .
C9 C 0.5666(7) 0.9327(6) 0.1844(4) 0.053(2) Uani 1 1 d . . .
H9 H 0.5875 0.8889 0.2215 0.063 Uiso 1 1 calc R . .
C10 C 0.6509(8) 0.9621(7) 0.1365(5) 0.069(3) Uani 1 1 d . . .
H10 H 0.7290 0.9402 0.1415 0.083 Uiso 1 1 calc R . .
C11 C 0.6215(9) 1.0230(7) 0.0821(6) 0.079(3) Uani 1 1 d . . .
H11 H 0.6795 1.0432 0.0491 0.094 Uiso 1 1 calc R . .
C12 C 0.5108(9) 1.0547(6) 0.0747(5) 0.068(3) Uani 1 1 d . . .
H12 H 0.4924 1.0963 0.0360 0.082 Uiso 1 1 calc R . .
C13 C 0.4222(7) 1.0277(5) 0.1229(4) 0.053(2) Uani 1 1 d . . .
H13 H 0.3443 1.0508 0.1176 0.064 Uiso 1 1 calc R . .
C14 C 0.2163(6) 1.0272(5) 0.2764(3) 0.0361(17) Uani 1 1 d . . .
C15 C 0.1134(6) 1.0048(5) 0.3065(3) 0.0364(16) Uani 1 1 d . . .
C16 C 0.0176(7) 1.0861(5) 0.3403(4) 0.0448(19) Uani 1 1 d . . .
H16 H -0.0539 1.0756 0.3633 0.054 Uiso 1 1 calc R . .
C17 C 0.0226(8) 1.1790(5) 0.3416(4) 0.059(2) Uani 1 1 d . . .
H17 H -0.0454 1.2311 0.3639 0.070 Uiso 1 1 calc R . .
C18 C 0.1249(8) 1.1982(6) 0.3110(5) 0.066(3) Uani 1 1 d . . .
H18 H 0.1277 1.2629 0.3126 0.080 Uiso 1 1 calc R . .
C19 C 0.2235(7) 1.1221(5) 0.2779(4) 0.051(2) Uani 1 1 d . . .
H19 H 0.2948 1.1338 0.2565 0.061 Uiso 1 1 calc R . .
C20 C 0.4026(6) 0.8674(5) 0.3136(3) 0.0347(16) Uani 1 1 d . . .
C21 C 0.4445(6) 0.7633(5) 0.3159(3) 0.0321(15) Uani 1 1 d . . .
C22 C 0.4918(6) 0.7288(6) 0.3746(4) 0.0436(18) Uani 1 1 d . . .
H22 H 0.5183 0.6599 0.3802 0.052 Uiso 1 1 calc R . .
C23 C 0.5032(7) 0.7872(7) 0.4255(4) 0.051(2) Uani 1 1 d . . .
H23 H 0.5396 0.7584 0.4633 0.061 Uiso 1 1 calc R . .
C24 C 0.4607(8) 0.8887(7) 0.4206(4) 0.060(2) Uani 1 1 d . . .
H24 H 0.4667 0.9300 0.4556 0.072 Uiso 1 1 calc R . .
C25 C 0.4100(7) 0.9288(6) 0.3647(4) 0.0459(19) Uani 1 1 d . . .
H25 H 0.3802 0.9979 0.3611 0.055 Uiso 1 1 calc R . .
C26 C 0.3500(7) 0.6073(5) 0.0601(3) 0.0383(17) Uani 1 1 d . . .
H26A H 0.3997 0.5460 0.0758 0.057 Uiso 1 1 calc R . .
H26B H 0.3892 0.6224 0.0117 0.057 Uiso 1 1 calc R . .
H26C H 0.2755 0.6002 0.0584 0.057 Uiso 1 1 calc R . .
C27 C -0.1645(7) 0.9195(8) 0.3514(6) 0.079(3) Uani 1 1 d D . .
H27A H -0.1453 0.9190 0.2977 0.095 Uiso 1 1 calc R A 1
H27B H -0.2029 0.9880 0.3705 0.095 Uiso 1 1 calc R A 1
C30 C -0.0934(7) 0.8248(8) 0.4458(5) 0.078(3) Uani 1 1 d D . .
H30A H -0.0674 0.8482 0.4845 0.094 Uiso 1 1 calc R A 1
H30B H -0.0581 0.7525 0.4405 0.094 Uiso 1 1 calc R A 1
C31 C 0.2328(5) 0.6572(4) 0.3104(3) 0.0252(14) Uani 1 1 d . . .
C32 C 0.2682(5) 0.6318(5) 0.3781(3) 0.0263(14) Uani 1 1 d . . .
C33 C 0.2376(6) 0.7066(5) 0.4318(3) 0.0314(15) Uani 1 1 d . . .
C34 C 0.2682(6) 0.6900(6) 0.4962(3) 0.0407(18) Uani 1 1 d . . .
H34 H 0.2444 0.7425 0.5307 0.049 Uiso 1 1 calc R . .
C35 C 0.3338(7) 0.5973(7) 0.5120(4) 0.051(2) Uani 1 1 d . . .
H35 H 0.3566 0.5864 0.5566 0.062 Uiso 1 1 calc R . .
C36 C 0.3657(7) 0.5215(6) 0.4629(4) 0.049(2) Uani 1 1 d . . .
H36 H 0.4095 0.4574 0.4739 0.059 Uiso 1 1 calc R . .
C37 C 0.3338(6) 0.5380(5) 0.3961(4) 0.0365(17) Uani 1 1 d . . .
H37 H 0.3570 0.4846 0.3625 0.044 Uiso 1 1 calc R . .
C38 C 0.0952(7) 0.5207(6) 0.3390(3) 0.0419(19) Uani 1 1 d . . .
C39 C -0.0249(7) 0.5743(7) 0.3618(4) 0.056(2) Uani 1 1 d . . .
H39 H -0.0558 0.6357 0.3411 0.067 Uiso 1 1 calc R . .
C40 C -0.0981(9) 0.5377(9) 0.4142(4) 0.075(3) Uani 1 1 d . . .
H40 H -0.1793 0.5735 0.4284 0.090 Uiso 1 1 calc R . .
C41 C -0.0540(11) 0.4502(9) 0.4455(5) 0.083(4) Uani 1 1 d . . .
H41 H -0.1044 0.4257 0.4817 0.100 Uiso 1 1 calc R . .
C42 C 0.0637(11) 0.3980(7) 0.4245(4) 0.073(3) Uani 1 1 d . . .
H42 H 0.0941 0.3377 0.4466 0.087 Uiso 1 1 calc R . .
C43 C 0.1388(8) 0.4328(6) 0.3710(4) 0.055(2) Uani 1 1 d . . .
H43 H 0.2196 0.3961 0.3567 0.066 Uiso 1 1 calc R . .
C44 C 0.3077(6) 0.4727(4) 0.2225(3) 0.0308(15) Uani 1 1 d . . .
C45 C 0.4152(6) 0.4897(4) 0.2013(3) 0.0293(15) Uani 1 1 d . . .
C46 C 0.5069(7) 0.4092(5) 0.1609(3) 0.0379(17) Uani 1 1 d . . .
H46 H 0.5823 0.4151 0.1441 0.045 Uiso 1 1 calc R . .
C47 C 0.4915(7) 0.3232(5) 0.1451(4) 0.0458(19) Uani 1 1 d . . .
H47 H 0.5563 0.2716 0.1187 0.055 Uiso 1 1 calc R . .
C48 C 0.3840(8) 0.3109(5) 0.1668(4) 0.049(2) Uani 1 1 d . . .
H48 H 0.3738 0.2519 0.1548 0.059 Uiso 1 1 calc R . .
C49 C 0.2910(7) 0.3856(5) 0.2061(4) 0.0397(17) Uani 1 1 d . . .
H49 H 0.2162 0.3781 0.2221 0.048 Uiso 1 1 calc R . .
C50 C 0.0978(5) 0.6396(5) 0.2123(3) 0.0331(16) Uani 1 1 d . . .
C51 C 0.0480(6) 0.7415(5) 0.2190(4) 0.0378(16) Uani 1 1 d . . .
C52 C -0.0267(7) 0.7842(6) 0.1745(4) 0.051(2) Uani 1 1 d . . .
H52 H -0.0617 0.8535 0.1767 0.061 Uiso 1 1 calc R . .
C53 C -0.0530(7) 0.7291(8) 0.1263(4) 0.062(2) Uani 1 1 d . . .
H53 H -0.1056 0.7610 0.0972 0.074 Uiso 1 1 calc R . .
C54 C -0.0023(7) 0.6298(7) 0.1216(4) 0.055(2) Uani 1 1 d . . .
H54 H -0.0192 0.5923 0.0889 0.065 Uiso 1 1 calc R . .
C55 C 0.0732(6) 0.5835(6) 0.1641(4) 0.0423(18) Uani 1 1 d . . .
H55 H 0.1084 0.5142 0.1609 0.051 Uiso 1 1 calc R . .
C56 C 0.1499(8) 0.8797(6) 0.4618(4) 0.056(2) Uani 1 1 d . . .
H56A H 0.1040 0.9408 0.4436 0.084 Uiso 1 1 calc R . .
H56B H 0.2241 0.8853 0.4659 0.084 Uiso 1 1 calc R . .
H56C H 0.1061 0.8673 0.5097 0.084 Uiso 1 1 calc R . .
C57 C 0.6426(6) 0.4822(6) 0.2805(4) 0.053(2) Uani 1 1 d D . .
H57A H 0.6331 0.4281 0.2557 0.064 Uiso 1 1 calc R B 1
H57B H 0.5854 0.4949 0.3283 0.064 Uiso 1 1 calc R B 1
C60 C 0.7088(7) 0.6104(7) 0.2270(5) 0.066(3) Uani 1 1 d D . .
H60A H 0.6914 0.6638 0.2628 0.079 Uiso 1 1 calc R B 1
H60B H 0.7276 0.6343 0.1772 0.079 Uiso 1 1 calc R B 1
C61 C 0.6563(7) 0.5732(5) 0.0635(4) 0.0477(19) Uani 1 1 d . . .
H61A H 0.6196 0.5409 0.0365 0.057 Uiso 1 1 calc R . .
H61B H 0.6958 0.5250 0.0957 0.057 Uiso 1 1 calc R . .
C62 C 0.7428(7) 0.6136(6) 0.0114(5) 0.064(3) Uani 1 1 d . . .
H62A H 0.8181 0.5939 0.0255 0.077 Uiso 1 1 calc R . .
H62B H 0.7570 0.5893 -0.0388 0.077 Uiso 1 1 calc R . .
C63 C 0.6868(7) 0.7229(6) 0.0172(4) 0.054(2) Uani 1 1 d . . .
H63A H 0.6913 0.7512 -0.0316 0.065 Uiso 1 1 calc R . .
H63B H 0.7255 0.7529 0.0445 0.065 Uiso 1 1 calc R . .
C64 C 0.5612(4) 0.7397(3) 0.0574(2) 0.0424(18) Uani 1 1 d . . .
H64A H 0.5275 0.8030 0.0852 0.051 Uiso 1 1 calc R . .
H64B H 0.5129 0.7390 0.0235 0.051 Uiso 1 1 calc R . .
O6 O 0.8440(4) 0.3351(3) 0.1025(2) 0.078(4) Uiso 0.514(7) 1 d PR . .
C65 C 0.8378(4) 0.2578(3) 0.1510(2) 0.066(5) Uiso 0.514(7) 1 d PR . .
H65A H 0.8130 0.2098 0.1296 0.079 Uiso 0.514(7) 1 calc PR . .
H65B H 0.7803 0.2841 0.1973 0.079 Uiso 0.514(7) 1 calc PR . .
C66 C 0.9504(4) 0.2117(3) 0.1636(2) 0.082(6) Uiso 0.514(7) 1 d PR . .
H66A H 0.9468 0.2159 0.2160 0.099 Uiso 0.514(7) 1 calc PR . .
H66B H 0.9796 0.1416 0.1482 0.099 Uiso 0.514(7) 1 calc PR . .
C67 C 1.0262(4) 0.2605(3) 0.1229(2) 0.137(10) Uiso 0.514(7) 1 d PR . .
H67A H 1.0917 0.2138 0.0881 0.164 Uiso 0.514(7) 1 calc PR . .
H67B H 1.0589 0.2881 0.1558 0.164 Uiso 0.514(7) 1 calc PR . .
C68 C 0.9605(4) 0.3368(3) 0.0852(2) 0.097(7) Uiso 0.514(7) 1 d PR . .
H68A H 0.9617 0.4010 0.0999 0.116 Uiso 0.514(7) 1 calc PR . .
H68B H 0.9944 0.3266 0.0322 0.116 Uiso 0.514(7) 1 calc PR . .
O7 O 0.5625(4) 0.1243(3) 0.2979(2) 0.126(7) Uiso 0.486(7) 1 d PR . .
C69 C 0.6707(4) 0.1385(3) 0.2942(2) 0.083(6) Uiso 0.486(7) 1 d PR . .
H69A H 0.7227 0.0814 0.3141 0.100 Uiso 0.486(7) 1 calc PR . .
H69B H 0.7098 0.1455 0.2431 0.100 Uiso 0.486(7) 1 calc PR . .
C70 C 0.6477(4) 0.2248(3) 0.3356(2) 0.085(6) Uiso 0.486(7) 1 d PR . .
H70A H 0.6757 0.2733 0.3043 0.102 Uiso 0.486(7) 1 calc PR . .
H70B H 0.6886 0.2091 0.3753 0.102 Uiso 0.486(7) 1 calc PR . .
C71 C 0.5252(4) 0.2640(3) 0.3648(2) 0.085(6) Uiso 0.486(7) 1 d PR . .
H71A H 0.5074 0.2671 0.4185 0.102 Uiso 0.486(7) 1 calc PR . .
H71B H 0.4945 0.3312 0.3476 0.102 Uiso 0.486(7) 1 calc PR . .
C72 C 0.4725(4) 0.2019(3) 0.3415(2) 0.103(8) Uiso 0.486(7) 1 d PR . .
H72A H 0.4166 0.2393 0.3131 0.123 Uiso 0.486(7) 1 calc PR . .
H72B H 0.4296 0.1752 0.3840 0.123 Uiso 0.486(7) 1 calc PR . .

loop_
_atom_site_aniso_label
_atom_site_aniso_U_11
_atom_site_aniso_U_22
_atom_site_aniso_U_33
_atom_site_aniso_U_23
_atom_site_aniso_U_13
_atom_site_aniso_U_12
Y1 0.0231(4) 0.0275(4) 0.0280(3) -0.0002(3) 0.0023(3) -0.0105(3)
Y2 0.0226(4) 0.0225(3) 0.0220(3) 0.0019(2) -0.0012(2) -0.0108(3)
P1 0.0340(10) 0.0267(9) 0.0283(8) -0.0021(7) 0.0055(7) -0.0165(8)
P2 0.0308(10) 0.0333(10) 0.0238(8) -0.0009(7) 0.0012(7) -0.0216(8)
O1 0.040(3) 0.039(3) 0.025(2) -0.0061(19) 0.000(2) -0.018(2)
O2 0.033(3) 0.024(2) 0.026(2) -0.0043(17) -0.0034(19) -0.011(2)
O3 0.029(3) 0.056(3) 0.057(3) 0.005(3) 0.011(2) -0.010(3)
O4 0.025(3) 0.052(3) 0.053(3) 0.007(2) -0.011(2) -0.015(2)
O5 0.036(3) 0.034(3) 0.030(2) -0.0011(19) 0.005(2) -0.011(2)
C1 0.026(4) 0.023(3) 0.024(3) -0.003(2) 0.002(3) -0.011(3)
C2 0.025(4) 0.025(3) 0.029(3) 0.002(3) 0.003(3) -0.008(3)
C3 0.025(4) 0.030(4) 0.036(4) 0.003(3) -0.002(3) -0.008(3)
C4 0.042(4) 0.050(5) 0.034(4) 0.000(3) -0.014(3) -0.018(4)
C5 0.043(5) 0.066(6) 0.050(5) 0.011(4) -0.024(4) -0.003(4)
C6 0.042(5) 0.051(5) 0.055(5) 0.007(4) -0.014(4) 0.003(4)
C7 0.039(4) 0.034(4) 0.041(4) 0.000(3) -0.004(3) 0.000(3)
C8 0.045(5) 0.022(3) 0.038(4) -0.006(3) 0.010(3) -0.016(3)
C9 0.049(5) 0.050(5) 0.058(5) -0.001(4) 0.005(4) -0.027(4)
C10 0.052(6) 0.075(7) 0.079(6) -0.006(5) 0.011(5) -0.036(5)
C11 0.066(7) 0.047(5) 0.095(8) -0.013(5) 0.047(6) -0.029(5)
C12 0.087(8) 0.037(5) 0.056(5) 0.011(4) 0.023(5) -0.018(5)
C13 0.056(5) 0.034(4) 0.052(5) 0.005(3) 0.013(4) -0.011(4)
C14 0.046(4) 0.027(4) 0.030(3) -0.004(3) 0.008(3) -0.019(3)
C15 0.038(4) 0.032(4) 0.034(4) -0.003(3) 0.003(3) -0.013(3)
C16 0.046(5) 0.038(4) 0.038(4) -0.006(3) 0.012(3) -0.013(4)
C17 0.065(6) 0.032(4) 0.054(5) -0.017(4) 0.017(4) -0.004(4)
C18 0.083(7) 0.027(4) 0.064(5) -0.012(4) 0.029(5) -0.016(4)
C19 0.063(6) 0.039(4) 0.046(4) -0.009(3) 0.016(4) -0.030(4)
C20 0.036(4) 0.040(4) 0.029(3) -0.003(3) 0.009(3) -0.024(3)
C21 0.030(4) 0.039(4) 0.033(3) 0.001(3) 0.000(3) -0.022(3)
C22 0.041(4) 0.062(5) 0.033(4) 0.002(3) 0.002(3) -0.032(4)
C23 0.054(5) 0.076(6) 0.034(4) 0.004(4) -0.016(4) -0.034(5)
C24 0.066(6) 0.091(7) 0.038(4) -0.020(4) -0.003(4) -0.050(5)
C25 0.056(5) 0.049(5) 0.040(4) -0.014(3) -0.002(4) -0.031(4)
C26 0.054(5) 0.034(4) 0.024(3) -0.005(3) 0.000(3) -0.017(3)
C27 0.035(5) 0.089(8) 0.088(7) -0.012(6) 0.003(5) 0.004(5)
C30 0.053(6) 0.090(7) 0.082(7) 0.019(6) 0.014(5) -0.037(5)
C31 0.026(4) 0.026(3) 0.028(3) 0.007(3) 0.000(3) -0.018(3)
C32 0.020(3) 0.035(4) 0.023(3) 0.004(3) 0.004(2) -0.015(3)
C33 0.025(4) 0.048(4) 0.028(3) 0.000(3) 0.001(3) -0.024(3)
C34 0.040(4) 0.067(5) 0.023(3) 0.000(3) -0.002(3) -0.032(4)
C35 0.045(5) 0.086(7) 0.026(4) 0.008(4) -0.011(3) -0.025(5)
C36 0.038(4) 0.065(5) 0.044(4) 0.023(4) -0.012(3) -0.018(4)
C37 0.037(4) 0.043(4) 0.031(4) 0.008(3) -0.004(3) -0.018(3)
C38 0.054(5) 0.058(5) 0.026(3) -0.010(3) 0.006(3) -0.045(4)
C39 0.055(5) 0.089(6) 0.038(4) -0.011(4) 0.009(4) -0.053(5)
C40 0.076(7) 0.123(9) 0.042(5) -0.017(5) 0.019(4) -0.076(7)
C41 0.126(10) 0.117(9) 0.038(5) -0.016(5) 0.022(6) -0.110(9)
C42 0.142(10) 0.064(6) 0.031(4) -0.002(4) 0.007(5) -0.078(7)
C43 0.086(6) 0.054(5) 0.035(4) 0.000(4) 0.002(4) -0.050(5)
C44 0.044(4) 0.028(3) 0.022(3) -0.001(2) -0.003(3) -0.017(3)
C45 0.037(4) 0.022(3) 0.024(3) 0.001(2) 0.001(3) -0.010(3)
C46 0.048(5) 0.035(4) 0.028(3) 0.002(3) 0.000(3) -0.018(3)
C47 0.066(6) 0.025(4) 0.039(4) 0.003(3) -0.003(4) -0.012(4)
C48 0.082(6) 0.025(4) 0.046(4) 0.001(3) -0.010(4) -0.028(4)
C49 0.053(5) 0.037(4) 0.034(4) 0.001(3) -0.003(3) -0.028(4)
C50 0.023(4) 0.054(5) 0.024(3) -0.002(3) 0.004(3) -0.022(3)
C51 0.025(4) 0.051(5) 0.038(4) 0.004(3) -0.003(3) -0.018(3)
C52 0.042(5) 0.057(5) 0.053(5) 0.002(4) -0.016(4) -0.012(4)
C53 0.040(5) 0.108(8) 0.047(5) 0.009(5) -0.021(4) -0.032(5)
C54 0.053(5) 0.082(7) 0.041(4) -0.013(4) -0.012(4) -0.035(5)
C55 0.037(4) 0.060(5) 0.037(4) -0.007(3) -0.003(3) -0.029(4)
C56 0.087(7) 0.048(5) 0.033(4) -0.013(3) -0.002(4) -0.030(5)
C57 0.043(5) 0.058(5) 0.054(5) 0.006(4) -0.018(4) -0.006(4)
C60 0.036(5) 0.100(7) 0.070(6) -0.008(5) -0.004(4) -0.038(5)
C61 0.045(5) 0.043(4) 0.045(4) -0.006(3) 0.006(3) -0.013(4)
C62 0.049(5) 0.056(5) 0.060(5) 0.005(4) 0.019(4) -0.004(4)
C63 0.046(5) 0.061(5) 0.052(5) 0.002(4) 0.006(4) -0.027(4)
C64 0.042(4) 0.034(4) 0.040(4) 0.013(3) 0.006(3) -0.012(3)

loop_
_atom_type_symbol
_atom_type_description
_atom_type_scat_dispersion_real
_atom_type_scat_dispersion_imag
_atom_type_scat_source
C C 0.0033 0.0016 'International Tables Vol C Tables 4.2.6.8 and 6.1.1.4'
H H 0.0000 0.0000 'International Tables Vol C Tables 4.2.6.8 and 6.1.1.4'
O O 0.0106 0.0060 'International Tables Vol C Tables 4.2.6.8 and 6.1.1.4'
P P 0.1023 0.0942 'International Tables Vol C Tables 4.2.6.8 and 6.1.1.4'
Y Y -2.7962 3.5667 'International Tables Vol C Tables 4.2.6.8 and 6.1.1.4'

loop_
_geom_angle_atom_site_label_1
_geom_angle_atom_site_label_2
_geom_angle_atom_site_label_3
_geom_angle
_geom_angle_site_symmetry_1
_geom_angle_site_symmetry_3
_geom_angle_publ_flag
C27 C28A C29A 95.4(14) . . ?
C30 C29A C28A 97.2(14) . . ?
C27 C28B C29B 93.4(13) . . ?
C30 C29B C28B 93.3(12) . . ?
C57 C58A C59A 93.9(9) . . ?
C58A C59A C60 115.6(10) . . ?
C59B C58B C57 118.5(11) . . ?
C60 C59B C58B 88.3(11) . . ?
C31 Y1 O3 109.18(19) . . ?
C31 Y1 O1 67.62(18) . . ?
O3 Y1 O1 76.41(17) . . ?
C31 Y1 C51 79.6(2) . . ?
O3 Y1 C51 87.5(2) . . ?
O1 Y1 C51 135.50(19) . . ?
C31 Y1 C1 87.5(2) . . ?
O3 Y1 C1 162.91(18) . . ?
O1 Y1 C1 108.11(18) . . ?
C51 Y1 C1 99.4(2) . . ?
C31 Y1 C15 146.1(2) . . ?
O3 Y1 C15 85.9(2) . . ?
O1 Y1 C15 87.93(19) . . ?
C51 Y1 C15 132.6(2) . . ?
C1 Y1 C15 77.9(2) . . ?
C31 Y1 C2 101.27(18) . . ?
O3 Y1 C2 142.82(18) . . ?
O1 Y1 C2 136.62(16) . . ?
C51 Y1 C2 77.35(19) . . ?
C1 Y1 C2 28.63(19) . . ?
C15 Y1 C2 80.17(19) . . ?
C31 Y1 P1 102.00(14) . . ?
O3 Y1 P1 136.87(14) . . ?
O1 Y1 P1 89.21(11) . . ?
C51 Y1 P1 127.69(15) . . ?
C1 Y1 P1 30.17(13) . . ?
C15 Y1 P1 52.63(16) . . ?
C2 Y1 P1 50.77(13) . . ?
C31 Y1 Y2 45.09(14) . . ?
O3 Y1 Y2 153.83(13) . . ?
O1 Y1 Y2 86.55(11) . . ?
C51 Y1 Y2 91.12(17) . . ?
C1 Y1 Y2 42.49(14) . . ?
C15 Y1 Y2 113.49(16) . . ?
C2 Y1 Y2 61.41(13) . . ?
P1 Y1 Y2 61.06(4) . . ?
O4 Y2 C1 139.06(18) . . ?
O4 Y2 O5 71.21(16) . . ?
C1 Y2 O5 91.43(17) . . ?
O4 Y2 C21 76.8(2) . . ?
C1 Y2 C21 75.1(2) . . ?
O5 Y2 C21 110.22(17) . . ?
O4 Y2 C45 82.34(19) . . ?
C1 Y2 C45 137.3(2) . . ?
O5 Y2 C45 95.02(17) . . ?
C21 Y2 C45 139.4(2) . . ?
O4 Y2 C31 121.93(18) . . ?
C1 Y2 C31 85.43(19) . . ?
O5 Y2 C31 161.48(18) . . ?
C21 Y2 C31 86.6(2) . . ?
C45 Y2 C31 75.45(19) . . ?
O4 Y2 O2 133.97(15) . . ?
C1 Y2 O2 64.75(17) . . ?
O5 Y2 O2 69.48(14) . . ?
C21 Y2 O2 139.72(18) . . ?
C45 Y2 O2 78.21(17) . . ?
C31 Y2 O2 92.79(17) . . ?
O4 Y2 Y1 148.99(12) . . ?
C1 Y2 Y1 44.27(13) . . ?
O5 Y2 Y1 133.48(11) . . ?
C21 Y2 Y1 76.33(16) . . ?
C45 Y2 Y1 108.96(15) . . ?
C31 Y2 Y1 41.20(14) . . ?
O2 Y2 Y1 77.04(10) . . ?
C1 P1 C20 107.8(3) . . ?
C1 P1 C14 115.4(3) . . ?
C20 P1 C14 106.0(3) . . ?
C1 P1 C8 115.3(3) . . ?
C20 P1 C8 104.6(3) . . ?
C14 P1 C8 107.0(3) . . ?
C1 P1 Y1 48.6(2) . . ?
C20 P1 Y1 90.9(2) . . ?
C14 P1 Y1 77.9(2) . . ?
C8 P1 Y1 161.4(2) . . ?
C31 P2 C50 109.2(3) . . ?
C31 P2 C44 114.4(3) . . ?
C50 P2 C44 108.8(3) . . ?
C31 P2 C38 113.8(3) . . ?
C50 P2 C38 104.4(3) . . ?
C44 P2 C38 105.8(3) . . ?
C33 O1 C56 115.6(5) . . ?
C33 O1 Y1 121.6(4) . . ?
C56 O1 Y1 122.3(4) . . ?
C3 O2 C26 115.2(5) . . ?
C3 O2 Y2 121.8(3) . . ?
C26 O2 Y2 123.0(4) . . ?
C30 O3 C27 110.5(6) . . ?
C30 O3 Y1 126.7(5) . . ?
C27 O3 Y1 118.5(5) . . ?
C60 O4 C57 109.0(6) . . ?
C60 O4 Y2 122.7(5) . . ?
C57 O4 Y2 125.8(4) . . ?
C64 O5 C61 106.0(4) . . ?
C64 O5 Y2 123.1(3) . . ?
C61 O5 Y2 128.8(4) . . ?
C2 C1 P1 119.9(4) . . ?
C2 C1 Y2 121.0(4) . . ?
P1 C1 Y2 115.6(3) . . ?
C2 C1 Y1 94.3(4) . . ?
P1 C1 Y1 101.3(3) . . ?
Y2 C1 Y1 93.24(19) . . ?
C7 C2 C3 112.9(6) . . ?
C7 C2 C1 127.8(6) . . ?
C3 C2 C1 119.3(5) . . ?
C7 C2 Y1 103.4(4) . . ?
C3 C2 Y1 109.8(4) . . ?
C1 C2 Y1 57.0(3) . . ?
C4 C3 O2 123.1(6) . . ?
C4 C3 C2 123.7(6) . . ?
O2 C3 C2 113.2(5) . . ?
C3 C4 C5 120.9(7) . . ?
C6 C5 C4 118.0(7) . . ?
C5 C6 C7 120.7(7) . . ?
C6 C7 C2 123.7(7) . . ?
C9 C8 C13 119.4(6) . . ?
C9 C8 P1 121.4(5) . . ?
C13 C8 P1 118.9(6) . . ?
C10 C9 C8 120.9(8) . . ?
C11 C10 C9 119.6(9) . . ?
C12 C11 C10 120.6(8) . . ?
C11 C12 C13 121.5(8) . . ?
C8 C13 C12 118.0(8) . . ?
C19 C14 C15 123.5(7) . . ?
C19 C14 P1 123.3(5) . . ?
C15 C14 P1 113.2(5) . . ?
C14 C15 C16 114.0(6) . . ?
C14 C15 Y1 116.3(5) . . ?
C16 C15 Y1 129.7(5) . . ?
C17 C16 C15 123.3(7) . . ?
C16 C17 C18 120.9(7) . . ?
C17 C18 C19 119.3(7) . . ?
C18 C19 C14 118.9(7) . . ?
C25 C20 C21 123.2(7) . . ?
C25 C20 P1 119.4(6) . . ?
C21 C20 P1 117.4(5) . . ?
C22 C21 C20 113.6(6) . . ?
C22 C21 Y2 127.0(5) . . ?
C20 C21 Y2 119.3(5) . . ?
C23 C22 C21 124.9(8) . . ?
C22 C23 C24 119.1(7) . . ?
C25 C24 C23 119.5(7) . . ?
C24 C25 C20 119.6(7) . . ?
O3 C27 C28A 100.6(11) . . ?
O3 C27 C28B 100.0(10) . . ?
C28A C27 C28B 50.7(11) . . ?
O3 C30 C29A 104.3(11) . . ?
O3 C30 C29B 101.3(11) . . ?
C29A C30 C29B 22.0(13) . . ?
C32 C31 P2 117.8(4) . . ?
C32 C31 Y1 118.1(4) . . ?
P2 C31 Y1 113.5(3) . . ?
C32 C31 Y2 103.3(4) . . ?
P2 C31 Y2 105.6(3) . . ?
Y1 C31 Y2 93.70(18) . . ?
C37 C32 C33 115.0(6) . . ?
C37 C32 C31 125.9(6) . . ?
C33 C32 C31 119.0(6) . . ?
C34 C33 O1 123.2(6) . . ?
C34 C33 C32 123.1(7) . . ?
O1 C33 C32 113.6(5) . . ?
C33 C34 C35 120.6(7) . . ?
C36 C35 C34 119.4(7) . . ?
C35 C36 C37 120.3(7) . . ?
C32 C37 C36 121.5(7) . . ?
C43 C38 C39 118.9(7) . . ?
C43 C38 P2 122.7(6) . . ?
C39 C38 P2 118.2(6) . . ?
C40 C39 C38 120.3(9) . . ?
C41 C40 C39 120.3(10) . . ?
C40 C41 C42 119.8(8) . . ?
C41 C42 C43 120.8(9) . . ?
C38 C43 C42 119.8(9) . . ?
C49 C44 C45 123.9(6) . . ?
C49 C44 P2 122.1(5) . . ?
C45 C44 P2 113.9(4) . . ?
C44 C45 C46 113.1(6) . . ?
C44 C45 Y2 119.1(4) . . ?
C46 C45 Y2 127.1(5) . . ?
C47 C46 C45 123.4(7) . . ?
C48 C47 C46 121.0(7) . . ?
C47 C48 C49 119.0(7) . . ?
C48 C49 C44 119.6(7) . . ?
C51 C50 C55 122.4(7) . . ?
C51 C50 P2 119.2(5) . . ?
C55 C50 P2 118.3(6) . . ?
C52 C51 C50 115.6(7) . . ?
C52 C51 Y1 127.7(5) . . ?
C50 C51 Y1 116.0(5) . . ?
C51 C52 C53 122.8(8) . . ?
C54 C53 C52 119.4(8) . . ?
C53 C54 C55 120.3(7) . . ?
C54 C55 C50 119.5(8) . . ?
O4 C57 C58A 114.7(7) . . ?
O4 C57 C58B 96.9(9) . . ?
C58A C57 C58B 19.4(8) . . ?
O4 C60 C59B 114.0(9) . . ?
O4 C60 C59A 98.3(8) . . ?
C59B C60 C59A 46.4(9) . . ?
O5 C61 C62 105.3(6) . . ?
C63 C62 C61 105.4(6) . . ?
C62 C63 C64 104.9(6) . . ?
O5 C64 C63 103.2(5) . . ?
C68 O6 C65 108.0 . . ?
O6 C65 C66 108.0 . . ?
C67 C66 C65 108.0 . . ?
C66 C67 C68 108.0 . . ?
O6 C68 C67 108.0 . . ?
C69 O7 C72 108.0 . . ?
C70 C69 O7 108.0 . . ?
C69 C70 C71 108.0 . . ?
C72 C71 C70 108.0 . . ?
C71 C72 O7 108.0 . . ?

loop_
_geom_bond_atom_site_label_1
_geom_bond_atom_site_label_2
_geom_bond_distance
_geom_bond_site_symmetry_2
_geom_bond_publ_flag
C28A C27 1.582(10) . ?
C28A C29A 1.583(10) . ?
C29A C30 1.582(10) . ?
C28B C27 1.582(10) . ?
C28B C29B 1.583(10) . ?
C29B C30 1.583(10) . ?
C58A C57 1.510(7) . ?
C58A C59A 1.510(7) . ?
C59A C60 1.510(7) . ?
C58B C59B 1.510(7) . ?
C58B C57 1.510(7) . ?
C59B C60 1.510(7) . ?
Y1 C31 2.396(6) . ?
Y1 O3 2.408(5) . ?
Y1 O1 2.431(4) . ?
Y1 C51 2.480(7) . ?
Y1 C1 2.538(6) . ?
Y1 C15 2.567(7) . ?
Y1 C2 3.016(6) . ?
Y1 P1 3.319(2) . ?
Y1 Y2 3.6294(18) . ?
Y2 O4 2.450(5) . ?
Y2 C1 2.456(6) . ?
Y2 O5 2.471(4) . ?
Y2 C21 2.522(6) . ?
Y2 C45 2.572(6) . ?
Y2 C31 2.576(6) . ?
Y2 O2 2.577(4) . ?
P1 C1 1.701(6) . ?
P1 C20 1.807(7) . ?
P1 C14 1.811(7) . ?
P1 C8 1.851(6) . ?
P2 C31 1.714(6) . ?
P2 C50 1.819(7) . ?
P2 C44 1.824(7) . ?
P2 C38 1.830(6) . ?
O1 C33 1.404(8) . ?
O1 C56 1.446(8) . ?
O2 C3 1.398(7) . ?
O2 C26 1.445(7) . ?
O3 C30 1.434(9) . ?
O3 C27 1.450(10) . ?
O4 C60 1.447(9) . ?
O4 C57 1.447(9) . ?
O5 C64 1.447(6) . ?
O5 C61 1.453(8) . ?
C1 C2 1.449(9) . ?
C2 C7 1.413(9) . ?
C2 C3 1.437(9) . ?
C3 C4 1.350(9) . ?
C4 C5 1.402(10) . ?
C5 C6 1.379(12) . ?
C6 C7 1.381(10) . ?
C8 C9 1.381(11) . ?
C8 C13 1.395(10) . ?
C9 C10 1.379(11) . ?
C10 C11 1.362(14) . ?
C11 C12 1.349(14) . ?
C12 C13 1.402(11) . ?
C14 C19 1.407(9) . ?
C14 C15 1.407(9) . ?
C15 C16 1.414(9) . ?
C16 C17 1.368(10) . ?
C17 C18 1.379(12) . ?
C18 C19 1.387(11) . ?
C20 C25 1.391(9) . ?
C20 C21 1.423(9) . ?
C21 C22 1.383(10) . ?
C22 C23 1.381(10) . ?
C23 C24 1.392(12) . ?
C24 C25 1.376(11) . ?
C31 C32 1.455(8) . ?
C32 C37 1.408(9) . ?
C32 C33 1.418(9) . ?
C33 C34 1.359(9) . ?
C34 C35 1.382(11) . ?
C35 C36 1.368(11) . ?
C36 C37 1.410(10) . ?
C38 C43 1.380(11) . ?
C38 C39 1.411(11) . ?
C39 C40 1.387(10) . ?
C40 C41 1.371(15) . ?
C41 C42 1.380(15) . ?
C42 C43 1.398(10) . ?
C44 C49 1.404(9) . ?
C44 C45 1.405(9) . ?
C45 C46 1.427(9) . ?
C46 C47 1.378(10) . ?
C47 C48 1.373(11) . ?
C48 C49 1.380(10) . ?
C50 C51 1.395(10) . ?
C50 C55 1.406(9) . ?
C51 C52 1.388(10) . ?
C52 C53 1.409(12) . ?
C53 C54 1.361(12) . ?
C54 C55 1.377(11) . ?
C61 C62 1.522(10) . ?
C62 C63 1.498(11) . ?
C63 C64 1.512(8) . ?
O6 C68 1.4200 . ?
O6 C65 1.4200 . ?
C65 C66 1.4200 . ?
C66 C67 1.4200 . ?
C67 C68 1.4200 . ?
O7 C69 1.4200 . ?
O7 C72 1.4200 . ?
C69 C70 1.4200 . ?
C70 C71 1.4200 . ?
C71 C72 1.4200 . ?
